data_4031396
loop_
_publ_author_name
'Birchall, T.'
'Ducourant, M.B.'
'Fourcade, R.'
'Mascherpa, G.'

_publ_section_title
;
 Complex formation between antimony trifluoride and alkali-metal
 sulphates. The X-ray crystal structure of K2 S O4 Sb F3 and antimony-121
 Moessbauer studies of some related compounds
;
_journal_name_full
;
Journal of the Chemical Society. Dalton Transactions, Inorganic Chemistry 
(1972-)
;
_journal_page_first 2313
_journal_page_last 2316
_journal_volume 1982
_journal_year 1982
_chemical_formula_sum 'F3 K2 O4 S Sb'
_chemical_name_systematic 'K2 S O4 Sb F3'
_space_group_IT_number 19
_symmetry_space_group_name_Hall 'P 2ac 2ab'
_symmetry_space_group_name_H-M 'P 21 21 21'
_cell_angle_alpha 90
_cell_angle_beta 90
_cell_angle_gamma 90
_cell_formula_units_Z 4
_cell_length_a 5.601
_cell_length_b 9.072
_cell_length_c 14.18
_cell_volume 720.518
_citation_journal_id_ASTM JCDTBI
_cod_data_source_file Birchall_JCDTBI_1982_956.cif
_cod_data_source_block F3K2O4S1Sb1
_cod_original_formula_sum 'F3 K2 O4 S1 Sb1'
_cod_database_code 4031396

loop_
_symmetry_equiv_pos_as_xyz
x,y,z
-x+1/2,-y,z+1/2
x+1/2,-y+1/2,-z
-x,y+1/2,-z+1/2

loop_
_atom_site_label
_atom_site_type_symbol
_atom_site_fract_x
_atom_site_fract_y
_atom_site_fract_z
_atom_site_occupancy
_atom_site_U_iso_or_equiv
O2 O-2 0.241 0.2245 0.2142 1 0.0
O1 O-2 0.069 0.1203 0.0757 1 0.0
F2 F-1 0.215 0.5736 0.0354 1 0.0
Sb1 Sb+3 0.473 0.05776 0.02244 1 0.0
O3 O-2 0.07 0.852 0.3684 1 0.0
O4 O-2 0.844 0.134 0.2181 1 0.0
K2 K+1 0.4957 0.4907 0.1912 1 0.0
F1 F-1 0.246 0.0773 0.4612 1 0.0
F3 F-1 0.461 0.9062 0.1243 1 0.0
K1 K+1 0.02 0.3136 0.3889 1 0.0
S1 S+6 0.0223 0.2064 0.1615 1 0.0
